data_1554620
loop_
_publ_author_name
'Zhang, Yahui'
'Yang, Dawei'
'Li, Ying'
'Zhao, Xiangyu'
'Wang, Baomin'
'Qu, Jingping'

_publ_section_title
;
 Biomimetic catalytic oxidative coupling of thiols using thiolate-bridged
 dinuclear metal complexes containing iron in water under mild conditions
;
_journal_issue 22
_journal_name_full 'Catalysis Science &amp; Technology'
_journal_page_first 6492
_journal_paper_doi 10.1039/C9CY01667H
_journal_volume 9
_journal_year 2019
_chemical_formula_sum 'C24 H38 F6 Fe P Ru S3'
_chemical_formula_weight 724.61
_space_group_crystal_system orthorhombic
_space_group_IT_number 64
_space_group_name_Hall '-C 2ac 2'
_space_group_name_H-M_alt 'C m c e'
_atom_sites_solution_hydrogens mixed
_audit_creation_method SHELXL-2014/7
_audit_update_record
;
2018-08-13 deposited with the CCDC.	2019-09-30 downloaded from the CCDC.
;
_cell_angle_alpha 90
_cell_angle_beta 90
_cell_angle_gamma 90
_cell_formula_units_Z 8
_cell_length_a 15.867(2)
_cell_length_b 20.073(2)
_cell_length_c 18.513(2)
_cell_measurement_reflns_used 3577
_cell_measurement_temperature 296(2)
_cell_measurement_theta_max 26.61
_cell_measurement_theta_min 2.74
_cell_volume 5896.4(11)
_computing_cell_refinement 'Bruker SMART'
_computing_data_collection 'Bruker SMART'
_computing_data_reduction 'Bruker SAINT'
_computing_molecular_graphics 'Bruker SHELXTL'
_computing_publication_material 'Bruker SHELXTL'
_computing_structure_refinement 'Bruker SHELXTL'
_computing_structure_solution 'Bruker SHELXTL'
_diffrn_ambient_temperature 296(2)
_diffrn_measured_fraction_theta_full 1.000
_diffrn_measured_fraction_theta_max 1.000
_diffrn_measurement_device_type 'CCD area detector'
_diffrn_measurement_method 'phi and omega scans'
_diffrn_radiation_monochromator graphite
_diffrn_radiation_source 'sealed tube'
_diffrn_radiation_type MoK\a
_diffrn_radiation_wavelength 0.71073
_diffrn_reflns_av_R_equivalents 0.0519
_diffrn_reflns_av_unetI/netI 0.0363
_diffrn_reflns_Laue_measured_fraction_full 1.000
_diffrn_reflns_Laue_measured_fraction_max 1.000
_diffrn_reflns_limit_h_max 10
_diffrn_reflns_limit_h_min -18
_diffrn_reflns_limit_k_max 23
_diffrn_reflns_limit_k_min -19
_diffrn_reflns_limit_l_max 17
_diffrn_reflns_limit_l_min -22
_diffrn_reflns_number 12234
_diffrn_reflns_point_group_measured_fraction_full 1.000
_diffrn_reflns_point_group_measured_fraction_max 1.000
_diffrn_reflns_theta_full 24.996
_diffrn_reflns_theta_max 24.996
_diffrn_reflns_theta_min 1.972
_exptl_absorpt_coefficient_mu 1.322
_exptl_crystal_colour black
_exptl_crystal_density_diffrn 1.633
_exptl_crystal_description block
_exptl_crystal_F_000 2952
_exptl_crystal_size_max 0.200
_exptl_crystal_size_mid 0.180
_exptl_crystal_size_min 0.140
_exptl_transmission_factor_max 0.875
_exptl_transmission_factor_min 0.825
_refine_diff_density_max 1.441
_refine_diff_density_min -0.952
_refine_diff_density_rms 0.145
_refine_ls_extinction_method none
_refine_ls_goodness_of_fit_ref 1.069
_refine_ls_hydrogen_treatment constr
_refine_ls_matrix_type full
_refine_ls_number_parameters 190
_refine_ls_number_reflns 2702
_refine_ls_number_restraints 147
_refine_ls_restrained_S_all 1.149
_refine_ls_R_factor_all 0.0788
_refine_ls_R_factor_gt 0.0667
_refine_ls_shift/su_max 0.000
_refine_ls_shift/su_mean 0.000
_refine_ls_structure_factor_coef Fsqd
_refine_ls_weighting_details 'w=1/[\s^2^(Fo^2^)+(0.1456P)^2^+29.9874P] where P=(Fo^2^+2Fc^2^)/3'
_refine_ls_weighting_scheme calc
_refine_ls_wR_factor_gt 0.2143
_refine_ls_wR_factor_ref 0.2248
_reflns_Friedel_coverage 0.000
_reflns_number_gt 2172
_reflns_number_total 2702
_reflns_threshold_expression 'I > 2\s(I)'
_cod_data_source_file c9cy01667h2.cif
_cod_data_source_block 1
_cod_original_cell_volume 5896.1(12)
_cod_original_sg_symbol_Hall '-C 2bc 2'
_cod_original_sg_symbol_H-M 'C m c a'
_cod_database_code 1554620
_shelx_shelxl_version_number 2014/7
_shelx_space_group_comment
;
The symmetry employed for this shelxl refinement is uniquely defined
by the following loop, which should always be used as a source of
symmetry information in preference to the above space-group names.
They are only intended as comments.
;
_shelx_estimated_absorpt_t_min 0.778
_shelx_estimated_absorpt_t_max 0.837

loop_
_space_group_symop_operation_xyz
'x, y, z'
'-x, -y+1/2, z+1/2'
'-x, y+1/2, -z+1/2'
'x, -y, -z'
'x+1/2, y+1/2, z'
'-x+1/2, -y+1, z+1/2'
'-x+1/2, y+1, -z+1/2'
'x+1/2, -y+1/2, -z'
'-x, -y, -z'
'x, y-1/2, -z-1/2'
'x, -y-1/2, z-1/2'
'-x, y, z'
'-x+1/2, -y+1/2, -z'
'x+1/2, y, -z-1/2'
'x+1/2, -y, z-1/2'
'-x+1/2, y+1/2, z'

loop_
_atom_site_label
_atom_site_type_symbol
_atom_site_fract_x
_atom_site_fract_y
_atom_site_fract_z
_atom_site_U_iso_or_equiv
_atom_site_adp_type
_atom_site_occupancy
_atom_site_site_symmetry_order
_atom_site_calc_flag
_atom_site_refinement_flags_posn
_atom_site_refinement_flags_adp
_atom_site_refinement_flags_occupancy
_atom_site_disorder_assembly
_atom_site_disorder_group
Ru1 Ru 0.5000 0.30519(4) 0.55799(4) 0.0432(3) Uani 1 2 d S TU P A .
Fe1 Fe 0.5000 0.19231(6) 0.47960(7) 0.0409(4) Uani 1 2 d S TU P . .
P1 P 0.7500 0.06099(16) 0.7500 0.0620(8) Uani 1 2 d S TU P . .
S1 S 0.61092(11) 0.25549(9) 0.49831(11) 0.0541(5) Uani 1 1 d . U . . .
S3 S 0.5000 0.38121(16) 0.46454(19) 0.0763(9) Uani 1 2 d S TU P . .
C1 C 0.5445(5) 0.1173(4) 0.4133(4) 0.0573(17) Uani 1 1 d . U . . .
C2 C 0.5705(5) 0.1018(4) 0.4850(4) 0.0615(19) Uani 1 1 d . U . . .
C3 C 0.5000 0.0914(5) 0.5278(6) 0.059(3) Uani 1 2 d S TU P . .
C6 C 0.5999(6) 0.1254(5) 0.3491(5) 0.083(3) Uani 1 1 d . U . . .
H6A H 0.6579 0.1236 0.3639 0.125 Uiso 1 1 calc R U . . .
H6B H 0.5889 0.0903 0.3152 0.125 Uiso 1 1 calc R U . . .
H6C H 0.5889 0.1677 0.3267 0.125 Uiso 1 1 calc R U . . .
C7 C 0.6625(6) 0.0932(5) 0.5082(7) 0.098(3) Uani 1 1 d . U . . .
H7A H 0.6663 0.0580 0.5431 0.147 Uiso 1 1 calc R U . . .
H7B H 0.6824 0.1340 0.5293 0.147 Uiso 1 1 calc R U . . .
H7C H 0.6962 0.0823 0.4669 0.147 Uiso 1 1 calc R U . . .
C8 C 0.5000 0.0664(7) 0.6028(7) 0.101(5) Uani 1 2 d S TU P . .
H8A H 0.5569 0.0638 0.6202 0.151 Uiso 0.5 1 calc R U P . .
H8B H 0.4683 0.0962 0.6329 0.151 Uiso 0.5 1 calc R U P . .
H8C H 0.4748 0.0229 0.6042 0.151 Uiso 0.5 1 calc R U P . .
C11 C 0.5000 0.3833(8) 0.6415(8) 0.099(4) Uani 1 2 d S TU P A .
C12 C 0.5699(6) 0.3446(7) 0.6506(5) 0.092(3) Uani 1 1 d . U . . .
C13 C 0.5395(6) 0.2806(5) 0.6686(4) 0.082(3) Uani 1 1 d . U . . .
C16 C 0.5000 0.4567(10) 0.6265(16) 0.201(10) Uani 1 2 d S TU P A .
H16A H 0.5570 0.4722 0.6224 0.302 Uiso 0.5 1 calc R U P . .
H16B H 0.4705 0.4652 0.5822 0.302 Uiso 0.5 1 calc R U P . .
H16C H 0.4725 0.4796 0.6654 0.302 Uiso 0.5 1 calc R U P . .
C17 C 0.6540(10) 0.3765(11) 0.6491(10) 0.191(8) Uani 1 1 d . U . . .
H17A H 0.6967 0.3432 0.6562 0.287 Uiso 1 1 calc R U . . .
H17B H 0.6624 0.3978 0.6032 0.287 Uiso 1 1 calc R U . . .
H17C H 0.6575 0.4091 0.6869 0.287 Uiso 1 1 calc R U . . .
C18 C 0.5974(13) 0.2217(9) 0.6892(8) 0.178(7) Uani 1 1 d . U . . .
H18A H 0.6553 0.2350 0.6845 0.267 Uiso 1 1 calc R U . . .
H18B H 0.5865 0.2087 0.7382 0.267 Uiso 1 1 calc R U . . .
H18C H 0.5865 0.1848 0.6576 0.267 Uiso 1 1 calc R U . . .
C21' C 0.5608(17) 0.3392(14) 0.3915(14) 0.085(9) Uani 0.42(3) 1 d . U P A 1
H21A H 0.5248 0.3089 0.3659 0.102 Uiso 0.42(3) 1 d R U P A 1
H21B H 0.5798 0.3736 0.3593 0.102 Uiso 0.42(3) 1 d R U P A 1
C21 C 0.6061(13) 0.3723(10) 0.4231(12) 0.092(7) Uani 0.58(3) 1 d . U P A 2
H21C H 0.6465 0.3967 0.4513 0.111 Uiso 0.58(3) 1 d R U P A 2
H21D H 0.6046 0.3916 0.3757 0.111 Uiso 0.58(3) 1 d R U P A 2
C22 C 0.6311(8) 0.3071(5) 0.4175(6) 0.088(3) Uani 1 1 d . U . . .
H22A H 0.6736 0.3401 0.4292 0.106 Uiso 0.42(3) 1 calc R U P A 1
H22B H 0.6537 0.2789 0.3796 0.106 Uiso 0.42(3) 1 calc R U P A 1
H22C H 0.6910 0.3062 0.4072 0.106 Uiso 0.58(3) 1 calc R U P A 2
H22D H 0.6022 0.2872 0.3766 0.106 Uiso 0.58(3) 1 calc R U P A 2
F4 F 0.6511(4) 0.0606(4) 0.7533(4) 0.129(3) Uani 1 1 d . U . B 2
F1 F 0.7500 -0.0124(8) 0.7500 0.215(8) Uani 1 2 d S TU P B 2
F2 F 0.7496(8) 0.0353(7) 0.6683(6) 0.116(5) Uani 0.5 1 d D U P B 2
F3 F 0.7485(6) 0.1195(6) 0.6988(7) 0.223(6) Uani 1 1 d D U . C 2

loop_
_atom_site_aniso_label
_atom_site_aniso_U_11
_atom_site_aniso_U_22
_atom_site_aniso_U_33
_atom_site_aniso_U_23
_atom_site_aniso_U_13
_atom_site_aniso_U_12
Ru1 0.0402(5) 0.0434(5) 0.0461(5) -0.0014(3) 0.000 0.000
Fe1 0.0368(7) 0.0450(8) 0.0409(7) -0.0066(5) 0.000 0.000
P1 0.0585(18) 0.0650(18) 0.0626(16) 0.000 -0.0025(13) 0.000
S1 0.0410(9) 0.0628(11) 0.0585(10) -0.0022(8) 0.0074(8) -0.0039(8)
S3 0.091(2) 0.0629(18) 0.0748(19) 0.0231(15) 0.000 0.000
C1 0.062(4) 0.055(4) 0.055(4) -0.008(3) 0.004(3) 0.003(3)
C2 0.070(4) 0.047(4) 0.067(4) -0.007(3) -0.012(4) 0.010(3)
C3 0.080(6) 0.046(5) 0.051(5) -0.001(4) 0.000 0.000
C6 0.086(6) 0.082(6) 0.082(6) -0.011(5) 0.030(5) 0.006(5)
C7 0.091(7) 0.081(6) 0.121(8) -0.007(6) -0.031(6) 0.031(5)
C8 0.182(13) 0.065(7) 0.056(7) 0.008(6) 0.000 0.000
C11 0.143(9) 0.078(6) 0.077(7) -0.017(6) 0.000 0.000
C12 0.071(5) 0.143(7) 0.063(5) -0.039(5) 0.009(4) -0.024(5)
C13 0.117(6) 0.081(5) 0.046(4) -0.013(4) -0.014(4) 0.038(5)
C16 0.31(2) 0.090(7) 0.204(18) 0.027(12) 0.000 0.000
C17 0.134(9) 0.277(16) 0.163(12) -0.061(12) 0.026(9) -0.122(11)
C18 0.254(16) 0.171(11) 0.109(9) -0.015(9) -0.048(11) 0.114(12)
C21' 0.089(12) 0.089(12) 0.077(11) 0.005(8) 0.008(8) -0.012(8)
C21 0.096(10) 0.091(10) 0.089(9) 0.015(7) 0.026(7) -0.013(7)
C22 0.089(6) 0.091(6) 0.085(6) 0.012(5) 0.031(5) -0.010(5)
F4 0.061(4) 0.184(8) 0.141(6) 0.017(6) 0.001(3) -0.004(4)
F1 0.224(15) 0.123(10) 0.298(16) 0.000 0.059(13) 0.000
F2 0.110(9) 0.178(12) 0.060(5) -0.028(7) -0.013(6) 0.033(8)
F3 0.149(9) 0.258(11) 0.263(11) 0.150(10) 0.038(9) 0.026(8)

loop_
_atom_type_symbol
_atom_type_description
_atom_type_scat_dispersion_real
_atom_type_scat_dispersion_imag
_atom_type_scat_source
C C 0.0033 0.0016 'International Tables Vol C Tables 4.2.6.8 and 6.1.1.4'
H H 0.0000 0.0000 'International Tables Vol C Tables 4.2.6.8 and 6.1.1.4'
F F 0.0171 0.0103 'International Tables Vol C Tables 4.2.6.8 and 6.1.1.4'
P P 0.1023 0.0942 'International Tables Vol C Tables 4.2.6.8 and 6.1.1.4'
S S 0.1246 0.1234 'International Tables Vol C Tables 4.2.6.8 and 6.1.1.4'
Fe Fe 0.3463 0.8444 'International Tables Vol C Tables 4.2.6.8 and 6.1.1.4'
Ru Ru -1.2594 0.8363 'International Tables Vol C Tables 4.2.6.8 and 6.1.1.4'

loop_
_geom_angle_atom_site_label_1
_geom_angle_atom_site_label_2
_geom_angle_atom_site_label_3
_geom_angle
_geom_angle_site_symmetry_1
_geom_angle_site_symmetry_3
C12 Ru1 C12 60.8(5) 12_655 .
C12 Ru1 C13 37.5(4) 12_655 12_655
C12 Ru1 C13 59.7(4) . 12_655
C12 Ru1 C13 59.7(4) 12_655 .
C12 Ru1 C13 37.5(4) . .
C13 Ru1 C13 33.2(5) 12_655 .
C12 Ru1 C11 36.2(4) 12_655 .
C12 Ru1 C11 36.2(4) . .
C13 Ru1 C11 60.4(5) 12_655 .
C13 Ru1 C11 60.4(5) . .
C12 Ru1 S1 98.3(3) 12_655 12_655
C12 Ru1 S1 156.7(3) . 12_655
C13 Ru1 S1 97.6(2) 12_655 12_655
C13 Ru1 S1 124.6(3) . 12_655
C11 Ru1 S1 130.14(5) . 12_655
C12 Ru1 S1 156.7(3) 12_655 .
C12 Ru1 S1 98.3(3) . .
C13 Ru1 S1 124.6(3) 12_655 .
C13 Ru1 S1 97.6(2) . .
C11 Ru1 S1 130.14(6) . .
S1 Ru1 S1 99.55(10) 12_655 .
C12 Ru1 S3 110.4(4) 12_655 .
C12 Ru1 S3 110.4(4) . .
C13 Ru1 S3 147.9(3) 12_655 .
C13 Ru1 S3 147.9(3) . .
C11 Ru1 S3 93.2(5) . .
S1 Ru1 S3 85.80(8) 12_655 .
S1 Ru1 S3 85.81(8) . .
C12 Ru1 Fe1 136.6(4) 12_655 .
C12 Ru1 Fe1 136.6(4) . .
C13 Ru1 Fe1 108.3(2) 12_655 .
C13 Ru1 Fe1 108.3(2) . .
C11 Ru1 Fe1 168.0(4) . .
S1 Ru1 Fe1 51.47(5) 12_655 .
S1 Ru1 Fe1 51.47(5) . .
S3 Ru1 Fe1 98.78(10) . .
C1 Fe1 C1 39.9(4) . 12_655
C1 Fe1 C2 65.6(3) . 12_655
C1 Fe1 C2 39.6(3) 12_655 12_655
C1 Fe1 C2 39.6(3) . .
C1 Fe1 C2 65.6(3) 12_655 .
C2 Fe1 C2 63.1(5) 12_655 .
C1 Fe1 S1 142.0(2) . 12_655
C1 Fe1 S1 103.9(2) 12_655 12_655
C2 Fe1 S1 93.7(2) 12_655 12_655
C2 Fe1 S1 154.6(2) . 12_655
C1 Fe1 S1 103.9(2) . .
C1 Fe1 S1 142.0(2) 12_655 .
C2 Fe1 S1 154.6(2) 12_655 .
C2 Fe1 S1 93.7(2) . .
S1 Fe1 S1 106.48(11) 12_655 .
C1 Fe1 C3 64.7(3) . .
C1 Fe1 C3 64.7(3) 12_655 .
C2 Fe1 C3 37.1(3) 12_655 .
C2 Fe1 C3 37.1(3) . .
S1 Fe1 C3 117.69(14) 12_655 .
S1 Fe1 C3 117.69(14) . .
C1 Fe1 Ru1 159.0(2) . .
C1 Fe1 Ru1 159.0(2) 12_655 .
C2 Fe1 Ru1 133.8(2) 12_655 .
C2 Fe1 Ru1 133.8(2) . .
S1 Fe1 Ru1 55.17(6) 12_655 .
S1 Fe1 Ru1 55.17(6) . .
C3 Fe1 Ru1 123.6(3) . .
F1 P1 F3 141.1(6) . .
F1 P1 F3 141.1(6) . 7_646
F3 P1 F3 77.9(11) . 7_646
F1 P1 F4 89.7(3) . 7_646
F3 P1 F4 89.7(5) . 7_646
F3 P1 F4 90.7(5) 7_646 7_646
F1 P1 F4 89.7(3) . .
F3 P1 F4 90.7(5) . .
F3 P1 F4 89.7(5) 7_646 .
F4 P1 F4 179.5(7) 7_646 .
F1 P1 F2 71.2(6) . .
F3 P1 F2 69.9(5) . .
F3 P1 F2 147.8(10) 7_646 .
F4 P1 F2 88.0(5) 7_646 .
F4 P1 F2 91.8(5) . .
F1 P1 F2 71.2(6) . 7_646
F3 P1 F2 147.8(10) . 7_646
F3 P1 F2 69.9(5) 7_646 7_646
F4 P1 F2 91.8(5) 7_646 7_646
F4 P1 F2 88.0(5) . 7_646
F2 P1 F2 142.3(11) . 7_646
C22 S1 Fe1 109.6(4) . .
C22 S1 Ru1 106.1(4) . .
Fe1 S1 Ru1 73.36(6) . .
C21' S3 C21' 62.4(19) 12_655 .
C21 S3 C21 129.9(16) 12_655 .
C21' S3 Ru1 104.2(8) 12_655 .
C21' S3 Ru1 104.2(8) . .
C21 S3 Ru1 104.2(6) 12_655 .
C21 S3 Ru1 104.2(6) . .
C1 C1 C2 106.8(5) 12_655 .
C1 C1 C6 126.3(5) 12_655 .
C2 C1 C6 126.6(8) . .
C1 C1 Fe1 70.0(2) 12_655 .
C2 C1 Fe1 72.9(4) . .
C6 C1 Fe1 126.7(6) . .
C3 C2 C1 109.4(7) . .
C3 C2 C7 126.2(8) . .
C1 C2 C7 124.3(8) . .
C3 C2 Fe1 74.5(5) . .
C1 C2 Fe1 67.6(4) . .
C7 C2 Fe1 127.4(6) . .
C2 C3 C2 107.4(10) 12_655 .
C2 C3 C8 126.1(5) 12_655 .
C2 C3 C8 126.1(5) . .
C2 C3 Fe1 68.4(5) 12_655 .
C2 C3 Fe1 68.4(5) . .
C8 C3 Fe1 133.7(8) . .
C12 C11 C12 108.7(15) 12_655 .
C12 C11 C16 125.7(7) 12_655 .
C12 C11 C16 125.7(7) . .
C12 C11 Ru1 71.4(7) 12_655 .
C12 C11 Ru1 71.4(7) . .
C16 C11 Ru1 124.8(15) . .
C11 C12 C13 105.7(10) . .
C11 C12 C17 118.9(14) . .
C13 C12 C17 134.8(14) . .
C11 C12 Ru1 72.4(7) . .
C13 C12 Ru1 71.6(5) . .
C17 C12 Ru1 126.7(9) . .
C13 C13 C12 109.9(6) 12_655 .
C13 C13 C18 126.5(10) 12_655 .
C12 C13 C18 123.5(13) . .
C13 C13 Ru1 73.4(3) 12_655 .
C12 C13 Ru1 70.9(5) . .
C18 C13 Ru1 124.8(7) . .
C22 C21' S3 112.2(17) . .
C22 C21' C21' 144.2(12) . 12_655
S3 C21' C21' 58.8(9) . 12_655
C22 C21 S3 112.6(12) . .
C21 C22 S1 115.0(10) . .
C21' C22 S1 113.9(12) . .

loop_
_geom_bond_atom_site_label_1
_geom_bond_atom_site_label_2
_geom_bond_distance
_geom_bond_site_symmetry_2
Ru1 C12 2.190(9) 12_655
Ru1 C12 2.190(9) .
Ru1 C13 2.198(8) 12_655
Ru1 C13 2.198(8) .
Ru1 C11 2.203(14) .
Ru1 S1 2.3050(19) 12_655
Ru1 S1 2.3051(19) .
Ru1 S3 2.307(3) .
Ru1 Fe1 2.6907(15) .
Fe1 C1 2.066(7) .
Fe1 C1 2.066(7) 12_655
Fe1 C2 2.136(7) 12_655
Fe1 C2 2.136(7) .
Fe1 S1 2.197(2) 12_655
Fe1 S1 2.197(2) .
Fe1 C3 2.214(10) .
P1 F1 1.473(17) .
P1 F3 1.510(10) .
P1 F3 1.510(10) 7_646
P1 F4 1.571(7) 7_646
P1 F4 1.571(7) .
P1 F2 1.599(10) .
P1 F2 1.599(10) 7_646
S1 C22 1.848(10) .
S3 C21' 1.86(2) 12_655
S3 C21' 1.86(2) .
S3 C21 1.858(18) 12_655
S3 C21 1.858(18) .
C1 C1 1.411(15) 12_655
C1 C2 1.424(11) .
C1 C6 1.488(11) .
C2 C3 1.387(10) .
C2 C7 1.532(12) .
C3 C2 1.387(10) 12_655
C3 C8 1.476(16) .
C11 C12 1.365(14) 12_655
C11 C12 1.365(14) .
C11 C16 1.50(2) .
C12 C13 1.411(15) .
C12 C17 1.481(15) .
C13 C13 1.25(2) 12_655
C13 C18 1.545(15) .
C21' C22 1.38(3) .
C21' C21' 1.93(6) 12_655
C21 C22 1.37(2) .
